data_7016899
loop_
_publ_author_name
'Ross, Tamsyn M.'
'Moubaraki, Boujemaa'
'Wallwork, Kia S.'
'Batten, Stuart R.'
'Murray, Keith S.'

_publ_section_title
;
 A temperature-dependent order-disorder and crystallographic phase
 transition in a 0D Fe(ii) spin crossover compound and its non-spin
 crossover Co(ii) isomorph.
;
_journal_issue 39
_journal_name_full 'Dalton transactions (Cambridge, England : 2003)'
_journal_page_first 10147
_journal_page_last 10155
_journal_paper_doi 10.1039/c1dt10961h
_journal_volume 40
_journal_year 2011
_chemical_formula_moiety 'C44 H56 Fe N18 Se2'
_chemical_formula_sum 'C44 H56 Fe N18 Se2'
_chemical_formula_weight 1050.84
_chemical_name_common '[Fe(II)(NCSe)2(DDE)2]'
_chemical_name_systematic
;
[Fe(II)(NCSe)2(DDE)2]
;
_space_group_IT_number 13
_symmetry_cell_setting monoclinic
_symmetry_space_group_name_Hall '-P 2yc'
_symmetry_space_group_name_H-M 'P 1 2/c 1'
_atom_sites_solution_hydrogens geom
_atom_sites_solution_primary direct
_atom_sites_solution_secondary difmap
_audit_creation_method SHELXL-97
_cell_angle_alpha 90.00
_cell_angle_beta 92.23(3)
_cell_angle_gamma 90.00
_cell_formula_units_Z 4
_cell_length_a 20.854(4)
_cell_length_b 13.895(3)
_cell_length_c 17.276(4)
_cell_measurement_reflns_used 46562
_cell_measurement_temperature 160(2)
_cell_measurement_theta_max 27.47
_cell_measurement_theta_min 2.10
_cell_volume 5002.2(19)
_computing_cell_refinement 'Bruker SMART (Bruker)'
_computing_data_collection 'Bruker SMART (Bruker)'
_computing_data_reduction 'Bruker SAINT (Bruker)'
_computing_molecular_graphics 'X-Seed (Barbour, 1999)'
_computing_publication_material 'CIFTAB (Sheldrick, 1997)'
_computing_structure_refinement 'SHELXL-97 (Sheldrick, 1997)'
_computing_structure_solution 'SHELXS-97 (Sheldrick, 1990)'
_diffrn_ambient_temperature 160(2)
_diffrn_measured_fraction_theta_full 0.990
_diffrn_measured_fraction_theta_max 0.990
_diffrn_measurement_device_type 'Bruker X8 Apex II CCD'
_diffrn_measurement_method 'phi and omega scans'
_diffrn_radiation_monochromator graphite
_diffrn_radiation_source 'fine-focus sealed tube'
_diffrn_radiation_type MoK\a
_diffrn_radiation_wavelength 0.71073
_diffrn_reflns_av_R_equivalents 0.0000
_diffrn_reflns_av_sigmaI/netI 0.1100
_diffrn_reflns_limit_h_max 25
_diffrn_reflns_limit_h_min -27
_diffrn_reflns_limit_k_max 17
_diffrn_reflns_limit_k_min -17
_diffrn_reflns_limit_l_max 22
_diffrn_reflns_limit_l_min -22
_diffrn_reflns_number 46562
_diffrn_reflns_theta_full 27.47
_diffrn_reflns_theta_max 27.47
_diffrn_reflns_theta_min 2.10
_exptl_absorpt_coefficient_mu 1.808
_exptl_absorpt_correction_T_max 0.9151
_exptl_absorpt_correction_T_min 0.8399
_exptl_absorpt_correction_type multi-scan
_exptl_absorpt_process_details TWINABS
_exptl_crystal_colour orange
_exptl_crystal_density_diffrn 1.395
_exptl_crystal_density_method 'not measured'
_exptl_crystal_description block
_exptl_crystal_F_000 2160
_exptl_crystal_size_max 0.10
_exptl_crystal_size_mid 0.10
_exptl_crystal_size_min 0.05
_refine_diff_density_max 0.813
_refine_diff_density_min -0.670
_refine_diff_density_rms 0.197
_refine_ls_extinction_method none
_refine_ls_goodness_of_fit_ref 0.868
_refine_ls_hydrogen_treatment constr
_refine_ls_matrix_type full
_refine_ls_number_parameters 596
_refine_ls_number_reflns 46562
_refine_ls_number_restraints 36
_refine_ls_restrained_S_all 0.871
_refine_ls_R_factor_all 0.0786
_refine_ls_R_factor_gt 0.0432
_refine_ls_shift/su_max 0.003
_refine_ls_shift/su_mean 0.000
_refine_ls_structure_factor_coef Fsqd
_refine_ls_weighting_details 'calc w=1/[\s^2^(Fo^2^)+(0.2000P)^2^+0.0000P] where P=(Fo^2^+2Fc^2^)/3'
_refine_ls_weighting_scheme calc
_refine_ls_wR_factor_gt 0.0954
_refine_ls_wR_factor_ref 0.1087
_reflns_number_gt 29166
_reflns_number_total 46562
_reflns_threshold_expression >2sigma(I)
_cod_data_source_file c1dt10961h.txt
_cod_data_source_block 1b
_cod_depositor_comments
;
The following automatic conversions were performed:

'_exptl_absorpt_correction_type' value 'Multi-scan' changed to
'multi-scan' according to
/home/saulius/struct/CIF-dictionaries/cif_core.dic dictionary named
'cif_core.dic' version 2.4.1 from 2010-06-29.

Automatic conversion script
Id: cif_fix_values 1715 2011-07-08 13:25:40Z adriana 
;
_cod_original_sg_symbol_H-M P2/c
_cod_database_code 7016899

loop_
_symmetry_equiv_pos_as_xyz
'x, y, z'
'-x, y, -z+1/2'
'-x, -y, -z'
'x, -y, z-1/2'

loop_
_atom_site_label
_atom_site_type_symbol
_atom_site_fract_x
_atom_site_fract_y
_atom_site_fract_z
_atom_site_U_iso_or_equiv
_atom_site_adp_type
_atom_site_occupancy
_atom_site_symmetry_multiplicity
_atom_site_calc_flag
_atom_site_refinement_flags
Se2 Se 0.653599(13) 0.703793(16) 0.824984(16) 0.03821(8) Uani 1 1 d .
Fe2 Fe 0.5000 0.44731(3) 0.7500 0.01640(11) Uani 1 2 d S
Se1 Se 1.154148(13) 1.212137(16) 0.678702(16) 0.03570(8) Uani 1 1 d .
Fe1 Fe 1.0000 0.96192(3) 0.7500 0.01650(11) Uani 1 2 d S
N11 N 0.53535(8) 0.44627(11) 0.64416(10) 0.0167(4) Uani 1 1 d .
N18 N 0.52463(9) -0.05435(12) 0.65381(10) 0.0258(5) Uani 1 1 d .
N16 N 0.51808(8) 0.11102(11) 0.64432(10) 0.0209(4) Uani 1 1 d .
N4 N 0.96751(8) 0.95948(11) 0.63961(9) 0.0159(4) Uani 1 1 d .
N1 N 1.06169(9) 1.06259(11) 0.72415(10) 0.0206(4) Uani 1 1 d .
N7 N 0.89841(9) 0.70155(11) 0.61478(10) 0.0204(4) Uani 1 1 d .
N14 N 0.61436(9) 0.20206(12) 0.62563(10) 0.0215(4) Uani 1 1 d .
N3 N 0.99128(8) 0.79405(11) 0.63276(9) 0.0168(4) Uani 1 1 d .
N8 N 1.00770(10) 0.46216(12) 0.65288(10) 0.0266(5) Uani 1 1 d .
C9 C 0.90774(11) 0.95764(16) 0.49117(13) 0.0250(6) Uani 1 1 d .
H9 H 0.8866 0.9568 0.4415 0.030 Uiso 1 1 calc R
C6 C 1.05656(10) 0.80269(13) 0.66171(13) 0.0168(5) Uani 1 1 d .
N10 N 0.56129(9) 0.54803(11) 0.78347(10) 0.0199(4) Uani 1 1 d .
C25 C 0.58464(11) 0.53358(15) 0.54135(13) 0.0238(6) Uani 1 1 d .
H25 H 0.5989 0.5933 0.5216 0.029 Uiso 1 1 calc R
N13 N 0.43641(8) 0.35012(11) 0.70950(10) 0.0153(4) Uani 1 1 d .
C1 C 1.09763(11) 1.12203(14) 0.70731(12) 0.0204(5) Uani 1 1 d .
N2 N 1.06698(8) 0.86764(11) 0.71971(10) 0.0157(4) Uani 1 1 d .
C24 C 0.55498(10) 0.52968(14) 0.61074(12) 0.0194(5) Uani 1 1 d .
H18 H 0.5477 0.5884 0.6371 0.023 Uiso 1 1 calc R
C12 C 0.96151(11) 0.70167(14) 0.63036(12) 0.0194(5) Uani 1 1 d .
C11 C 0.94625(10) 1.04192(14) 0.60357(13) 0.0207(5) Uani 1 1 d .
H11 H 0.9525 1.1013 0.6300 0.025 Uiso 1 1 calc R
C10 C 0.91639(11) 1.04343(16) 0.53144(13) 0.0230(6) Uani 1 1 d .
H10 H 0.9018 1.1025 0.5093 0.028 Uiso 1 1 calc R
C8 C 0.93044(10) 0.87358(15) 0.52476(12) 0.0197(5) Uani 1 1 d .
H8 H 0.9252 0.8140 0.4983 0.024 Uiso 1 1 calc R
C34 C 0.55135(11) 0.19184(14) 0.63410(12) 0.0192(5) Uani 1 1 d .
N5 N 1.00070(9) 0.62798(11) 0.64567(10) 0.0217(4) Uani 1 1 d .
C32 C 0.32662(11) 0.29387(15) 0.70350(12) 0.0268(6) Uani 1 1 d .
H32 H 0.2839 0.3003 0.7201 0.032 Uiso 1 1 calc R
C2 C 1.12910(11) 0.87683(15) 0.74774(13) 0.0216(5) Uani 1 1 d .
H2 H 1.1378 0.9229 0.7874 0.026 Uiso 1 1 calc R
C26 C 0.59353(11) 0.44865(15) 0.50019(13) 0.0252(6) Uani 1 1 d .
H26 H 0.6144 0.4492 0.4523 0.030 Uiso 1 1 calc R
C29 C 0.45024(11) 0.28092(14) 0.65745(12) 0.0187(5) Uani 1 1 d .
C23 C 0.59741(11) 0.60930(14) 0.79948(13) 0.0205(5) Uani 1 1 d .
C3 C 1.17952(11) 0.82381(15) 0.72214(13) 0.0257(6) Uani 1 1 d .
H3 H 1.2213 0.8312 0.7452 0.031 Uiso 1 1 calc R
C27 C 0.57127(10) 0.36378(15) 0.53080(13) 0.0220(6) Uani 1 1 d .
H27 H 0.5759 0.3049 0.5036 0.026 Uiso 1 1 calc R
C7 C 0.96121(10) 0.87684(14) 0.59829(13) 0.0176(5) Uani 1 1 d .
N12 N 0.51557(8) 0.27892(11) 0.63331(10) 0.0177(4) Uani 1 1 d .
N9 N 0.80844(10) 0.60314(12) 0.60392(11) 0.0299(5) Uani 1 1 d .
N17 N 0.71202(9) 0.12205(13) 0.62792(11) 0.0291(5) Uani 1 1 d .
C31 C 0.34208(11) 0.22179(15) 0.65196(13) 0.0265(6) Uani 1 1 d .
H31 H 0.3107 0.1765 0.6341 0.032 Uiso 1 1 calc R
C28 C 0.54205(10) 0.36516(14) 0.60188(13) 0.0178(5) Uani 1 1 d .
N15 N 0.62070(9) 0.03008(12) 0.64480(10) 0.0249(5) Uani 1 1 d .
C5 C 1.10591(11) 0.74962(15) 0.63089(13) 0.0250(6) Uani 1 1 d .
H5 H 1.0971 0.7070 0.5888 0.030 Uiso 1 1 calc R
C37 C 0.74461(12) 0.21289(16) 0.61125(14) 0.0327(6) Uani 1 1 d .
H37A H 0.7865 0.2141 0.6402 0.039 Uiso 1 1 calc R
H37B H 0.7186 0.2669 0.6303 0.039 Uiso 1 1 calc R
C33 C 0.37392(11) 0.35599(15) 0.73028(13) 0.0233(6) Uani 1 1 d .
H33 H 0.3625 0.4056 0.7650 0.028 Uiso 1 1 calc R
C22 C 0.74806(13) 0.70657(19) 0.50938(15) 0.0486(8) Uani 1 1 d .
H22B H 0.7294 0.6484 0.4857 0.073 Uiso 1 1 calc R
H22C H 0.7864 0.7252 0.4819 0.073 Uiso 1 1 calc R
H22A H 0.7166 0.7589 0.5060 0.073 Uiso 1 1 calc R
C4 C 1.16815(11) 0.75881(15) 0.66163(13) 0.0277(6) Uani 1 1 d .
H4 H 1.2021 0.7217 0.6419 0.033 Uiso 1 1 calc R
C30 C 0.40443(11) 0.21740(15) 0.62709(13) 0.0230(5) Uani 1 1 d .
H30 H 0.4158 0.1712 0.5895 0.028 Uiso 1 1 calc R
C38 C 0.75570(14) 0.22830(18) 0.52617(15) 0.0512(8) Uani 1 1 d .
H38A H 0.7144 0.2275 0.4970 0.077 Uiso 1 1 calc R
H38C H 0.7831 0.1768 0.5073 0.077 Uiso 1 1 calc R
H38B H 0.7767 0.2906 0.5190 0.077 Uiso 1 1 calc R
N6 N 0.90639(9) 0.52837(11) 0.62882(10) 0.0239(5) Uani 1 1 d .
C42 C 0.57699(13) -0.19000(16) 0.58364(14) 0.0425(7) Uani 1 1 d .
H42A H 0.6027 -0.1449 0.5541 0.064 Uiso 1 1 calc R
H42C H 0.5370 -0.2045 0.5542 0.064 Uiso 1 1 calc R
H42B H 0.6013 -0.2496 0.5928 0.064 Uiso 1 1 calc R
C44 C 0.42574(13) -0.05472(16) 0.56478(14) 0.0419(7) Uani 1 1 d .
H44B H 0.4393 -0.1120 0.5366 0.063 Uiso 1 1 calc R
H44A H 0.4411 0.0031 0.5388 0.063 Uiso 1 1 calc R
H44C H 0.3788 -0.0532 0.5657 0.063 Uiso 1 1 calc R
C18 C 0.96418(15) 0.33206(16) 0.56397(15) 0.0571(9) Uani 1 1 d U
H18C H 1.0032 0.3355 0.5343 0.086 Uiso 1 1 calc R
H18B H 0.9313 0.3742 0.5401 0.086 Uiso 1 1 calc R
H18A H 0.9484 0.2656 0.5641 0.086 Uiso 1 1 calc R
C40 C 0.74947(14) -0.02883(19) 0.56474(16) 0.0573(8) Uani 1 1 d U
H40A H 0.7641 0.0085 0.5206 0.086 Uiso 1 1 calc R
H40C H 0.7055 -0.0510 0.5538 0.086 Uiso 1 1 calc R
H40B H 0.7777 -0.0845 0.5734 0.086 Uiso 1 1 calc R
C35 C 0.64723(11) 0.11696(15) 0.63330(12) 0.0221(5) Uani 1 1 d .
C41 C 0.56129(12) -0.14466(14) 0.66136(14) 0.0337(7) Uani 1 1 d .
H41A H 0.5363 -0.1914 0.6913 0.040 Uiso 1 1 calc R
H41B H 0.6019 -0.1318 0.6912 0.040 Uiso 1 1 calc R
C43 C 0.45412(11) -0.05798(15) 0.64817(14) 0.0291(6) Uani 1 1 d .
H43B H 0.4369 -0.0030 0.6774 0.035 Uiso 1 1 calc R
H43A H 0.4396 -0.1178 0.6732 0.035 Uiso 1 1 calc R
C15 C 1.07763(12) 0.47106(16) 0.66697(14) 0.0340(6) Uani 1 1 d .
H15A H 1.0925 0.4183 0.7018 0.041 Uiso 1 1 calc R
H15B H 1.0868 0.5327 0.6939 0.041 Uiso 1 1 calc R
C17 C 0.97924(13) 0.36472(15) 0.64755(14) 0.0363(7) Uani 1 1 d .
H17B H 0.9391 0.3639 0.6764 0.044 Uiso 1 1 calc R
H17A H 1.0093 0.3182 0.6728 0.044 Uiso 1 1 calc R
C39 C 0.75132(12) 0.03383(17) 0.63651(16) 0.0464(8) Uani 1 1 d U
H39A H 0.7359 -0.0042 0.6805 0.056 Uiso 1 1 calc R
H39B H 0.7964 0.0524 0.6491 0.056 Uiso 1 1 calc R
C13 C 0.97018(12) 0.54106(15) 0.64206(12) 0.0231(6) Uani 1 1 d .
C14 C 0.87281(12) 0.61067(15) 0.61604(13) 0.0228(5) Uani 1 1 d .
C21 C 0.76641(11) 0.68678(15) 0.59408(14) 0.0293(6) Uani 1 1 d .
H21B H 0.7884 0.7440 0.6166 0.035 Uiso 1 1 calc R
H21A H 0.7269 0.6759 0.6229 0.035 Uiso 1 1 calc R
C16 C 1.11568(14) 0.46758(19) 0.59304(15) 0.0542(8) Uani 1 1 d U
H16A H 1.1003 0.5182 0.5574 0.081 Uiso 1 1 calc R
H16C H 1.1098 0.4046 0.5682 0.081 Uiso 1 1 calc R
H16B H 1.1613 0.4777 0.6061 0.081 Uiso 1 1 calc R
C36 C 0.55616(12) 0.03089(14) 0.64757(12) 0.0220(5) Uani 1 1 d .
C19 C 0.77726(13) 0.50794(17) 0.60518(15) 0.0439(7) Uani 1 1 d U
H19A H 0.8059 0.4590 0.5833 0.053 Uiso 1 1 calc R
H19B H 0.7370 0.5095 0.5730 0.053 Uiso 1 1 calc R
C20 C 0.76260(15) 0.4810(2) 0.68792(17) 0.0693(10) Uani 1 1 d U
H20A H 0.7369 0.5320 0.7107 0.104 Uiso 1 1 calc R
H20C H 0.8029 0.4733 0.7184 0.104 Uiso 1 1 calc R
H20B H 0.7386 0.4204 0.6879 0.104 Uiso 1 1 calc R

loop_
_atom_site_aniso_label
_atom_site_aniso_U_11
_atom_site_aniso_U_22
_atom_site_aniso_U_33
_atom_site_aniso_U_23
_atom_site_aniso_U_13
_atom_site_aniso_U_12
Se2 0.03410(17) 0.02966(13) 0.0502(2) 0.00096(13) -0.00737(14) -0.01361(13)
Fe2 0.0171(3) 0.0155(2) 0.0167(3) 0.000 0.0018(2) 0.000
Se1 0.03156(17) 0.03102(13) 0.0446(2) 0.00664(13) 0.00218(13) -0.01378(13)
Fe1 0.0169(3) 0.0153(2) 0.0175(3) 0.000 0.0030(2) 0.000
N11 0.0156(11) 0.0179(9) 0.0167(11) 0.0027(8) 0.0013(8) 0.0027(8)
N18 0.0327(13) 0.0183(10) 0.0267(13) 0.0001(8) 0.0042(10) -0.0010(9)
N16 0.0213(12) 0.0187(9) 0.0230(12) -0.0014(8) 0.0034(9) -0.0011(8)
N4 0.0155(11) 0.0181(9) 0.0145(11) -0.0002(8) 0.0052(8) -0.0009(8)
N1 0.0242(12) 0.0194(9) 0.0184(12) -0.0003(8) 0.0033(9) -0.0022(9)
N7 0.0177(11) 0.0182(9) 0.0251(12) -0.0016(8) 0.0004(9) -0.0013(9)
N14 0.0188(12) 0.0197(9) 0.0261(13) -0.0011(8) 0.0023(9) 0.0001(9)
N3 0.0131(10) 0.0166(8) 0.0206(11) -0.0024(8) 0.0002(8) 0.0002(8)
N8 0.0351(13) 0.0208(9) 0.0240(12) -0.0019(9) 0.0020(10) 0.0078(9)
C9 0.0196(15) 0.0380(14) 0.0173(15) 0.0012(11) 0.0002(11) 0.0016(12)
C6 0.0164(13) 0.0165(10) 0.0177(13) 0.0038(10) 0.0023(10) -0.0010(10)
N10 0.0227(12) 0.0187(9) 0.0184(12) 0.0003(8) 0.0016(9) -0.0011(9)
C25 0.0285(15) 0.0227(12) 0.0206(15) 0.0090(10) 0.0042(11) -0.0013(11)
N13 0.0124(11) 0.0158(9) 0.0179(12) -0.0002(7) 0.0027(8) 0.0008(8)
C1 0.0229(14) 0.0206(11) 0.0173(14) -0.0015(10) -0.0026(11) 0.0013(11)
N2 0.0164(11) 0.0157(9) 0.0151(11) 0.0023(8) 0.0021(9) -0.0010(8)
C24 0.0223(15) 0.0189(11) 0.0171(14) 0.0018(10) 0.0005(11) 0.0013(10)
C12 0.0256(15) 0.0177(11) 0.0150(14) -0.0054(10) 0.0012(10) -0.0018(11)
C11 0.0176(14) 0.0178(11) 0.0270(15) 0.0052(10) 0.0033(11) -0.0007(10)
C10 0.0204(14) 0.0262(12) 0.0228(15) 0.0073(11) 0.0043(11) 0.0036(11)
C8 0.0150(14) 0.0271(12) 0.0171(15) -0.0042(10) 0.0030(11) -0.0040(10)
C34 0.0230(14) 0.0209(11) 0.0139(13) -0.0041(9) 0.0022(11) 0.0012(10)
N5 0.0235(11) 0.0191(9) 0.0226(12) -0.0019(8) 0.0023(9) 0.0018(9)
C32 0.0129(14) 0.0389(14) 0.0287(16) -0.0030(12) 0.0043(11) -0.0034(11)
C2 0.0162(14) 0.0263(12) 0.0224(15) -0.0018(10) 0.0007(11) -0.0024(10)
C26 0.0249(15) 0.0351(14) 0.0160(14) 0.0043(11) 0.0056(11) 0.0026(12)
C29 0.0197(14) 0.0199(11) 0.0167(14) 0.0024(9) 0.0019(10) 0.0025(10)
C23 0.0198(14) 0.0214(11) 0.0202(15) 0.0019(10) 0.0001(11) 0.0033(11)
C3 0.0159(14) 0.0340(13) 0.0274(16) 0.0008(11) 0.0042(12) 0.0004(11)
C27 0.0248(15) 0.0236(12) 0.0177(14) -0.0027(10) 0.0038(11) 0.0015(11)
C7 0.0113(13) 0.0207(11) 0.0210(14) 0.0023(10) 0.0027(10) -0.0005(10)
N12 0.0166(11) 0.0148(9) 0.0222(12) -0.0009(8) 0.0075(9) 0.0005(8)
N9 0.0267(13) 0.0193(10) 0.0436(15) 0.0016(9) -0.0010(10) -0.0041(9)
N17 0.0216(13) 0.0294(11) 0.0363(15) 0.0053(9) 0.0027(10) 0.0064(10)
C31 0.0244(15) 0.0281(12) 0.0269(16) -0.0046(11) -0.0024(11) -0.0054(11)
C28 0.0115(13) 0.0192(11) 0.0229(15) 0.0013(10) 0.0012(10) 0.0028(10)
N15 0.0231(12) 0.0219(10) 0.0301(13) 0.0007(9) 0.0063(9) 0.0040(9)
C5 0.0252(15) 0.0268(12) 0.0233(15) -0.0069(10) 0.0071(12) 0.0015(11)
C37 0.0196(15) 0.0394(14) 0.0393(18) -0.0007(13) 0.0049(12) -0.0003(12)
C33 0.0206(15) 0.0278(12) 0.0218(15) -0.0057(10) 0.0033(11) 0.0021(11)
C22 0.048(2) 0.0554(18) 0.042(2) 0.0044(15) -0.0044(15) 0.0099(16)
C4 0.0230(16) 0.0347(13) 0.0257(16) -0.0031(11) 0.0061(12) 0.0069(11)
C30 0.0223(14) 0.0262(12) 0.0203(14) -0.0059(10) -0.0020(11) 0.0010(11)
C38 0.070(2) 0.0423(16) 0.042(2) 0.0061(14) 0.0126(16) -0.0035(16)
N6 0.0277(13) 0.0177(9) 0.0260(13) -0.0015(8) -0.0007(9) 0.0008(9)
C42 0.056(2) 0.0307(14) 0.0413(19) -0.0093(12) 0.0088(15) 0.0030(14)
C44 0.051(2) 0.0372(15) 0.0368(18) -0.0003(13) -0.0028(14) -0.0043(14)
C18 0.106(3) 0.0283(14) 0.0355(19) -0.0072(13) -0.0137(18) 0.0155(16)
C40 0.0549(11) 0.0528(11) 0.0646(12) -0.0040(9) 0.0078(9) 0.0029(9)
C35 0.0258(15) 0.0258(12) 0.0145(14) -0.0015(10) 0.0007(11) 0.0021(11)
C41 0.0501(18) 0.0165(11) 0.0352(18) 0.0044(11) 0.0094(13) 0.0015(12)
C43 0.0348(17) 0.0229(12) 0.0299(16) 0.0025(11) 0.0053(12) -0.0078(12)
C15 0.0381(17) 0.0294(13) 0.0350(17) 0.0101(12) 0.0069(14) 0.0131(12)
C17 0.059(2) 0.0219(12) 0.0278(17) 0.0019(11) -0.0031(14) 0.0086(12)
C39 0.0258(16) 0.0454(15) 0.068(2) 0.0156(15) 0.0020(14) 0.0111(13)
C13 0.0347(16) 0.0211(12) 0.0134(13) -0.0004(10) 0.0011(11) 0.0069(11)
C14 0.0250(15) 0.0251(12) 0.0185(14) -0.0022(10) 0.0011(11) -0.0021(11)
C21 0.0192(15) 0.0298(13) 0.0392(18) -0.0006(11) 0.0033(12) -0.0054(11)
C16 0.059(2) 0.0553(17) 0.049(2) 0.0168(15) 0.0198(16) 0.0160(16)
C36 0.0325(16) 0.0186(11) 0.0149(14) -0.0011(10) 0.0019(11) -0.0006(11)
C19 0.0424(11) 0.0405(10) 0.0487(11) -0.0016(8) -0.0009(8) -0.0028(8)
C20 0.0687(12) 0.0659(12) 0.0739(13) 0.0049(9) 0.0092(9) -0.0023(9)

loop_
_atom_type_symbol
_atom_type_description
_atom_type_scat_dispersion_real
_atom_type_scat_dispersion_imag
_atom_type_scat_source
C C 0.0033 0.0016 'International Tables Vol C Tables 4.2.6.8 and 6.1.1.4'
H H 0.0000 0.0000 'International Tables Vol C Tables 4.2.6.8 and 6.1.1.4'
N N 0.0061 0.0033 'International Tables Vol C Tables 4.2.6.8 and 6.1.1.4'
Fe Fe 0.3463 0.8444 'International Tables Vol C Tables 4.2.6.8 and 6.1.1.4'
Se Se -0.0929 2.2259 'International Tables Vol C Tables 4.2.6.8 and 6.1.1.4'

loop_
_geom_angle_atom_site_label_1
_geom_angle_atom_site_label_2
_geom_angle_atom_site_label_3
_geom_angle
_geom_angle_site_symmetry_1
_geom_angle_site_symmetry_3
N10 Fe2 N10 89.28(10) . 2_656
N10 Fe2 N11 89.70(7) . 2_656
N10 Fe2 N11 90.89(7) 2_656 2_656
N10 Fe2 N11 90.89(7) . .
N10 Fe2 N11 89.70(7) 2_656 .
N11 Fe2 N11 179.17(9) 2_656 .
N10 Fe2 N13 176.13(7) . .
N10 Fe2 N13 87.89(7) 2_656 .
N11 Fe2 N13 92.98(7) 2_656 .
N11 Fe2 N13 86.46(7) . .
N10 Fe2 N13 87.89(7) . 2_656
N10 Fe2 N13 176.13(7) 2_656 2_656
N11 Fe2 N13 86.46(7) 2_656 2_656
N11 Fe2 N13 92.98(7) . 2_656
N13 Fe2 N13 95.05(9) . 2_656
N1 Fe1 N1 89.14(10) 2_756 .
N1 Fe1 N4 89.76(7) 2_756 2_756
N1 Fe1 N4 91.62(7) . 2_756
N1 Fe1 N4 91.62(7) 2_756 .
N1 Fe1 N4 89.76(7) . .
N4 Fe1 N4 178.05(9) 2_756 .
N1 Fe1 N2 86.37(7) 2_756 2_756
N1 Fe1 N2 175.40(7) . 2_756
N4 Fe1 N2 87.33(7) 2_756 2_756
N4 Fe1 N2 91.39(7) . 2_756
N1 Fe1 N2 175.40(7) 2_756 .
N1 Fe1 N2 86.37(7) . .
N4 Fe1 N2 91.39(7) 2_756 .
N4 Fe1 N2 87.33(7) . .
N2 Fe1 N2 98.13(9) 2_756 .
C28 N11 C24 116.10(18) . .
C28 N11 Fe2 123.33(14) . .
C24 N11 Fe2 120.56(14) . .
C36 N18 C43 120.63(19) . .
C36 N18 C41 119.86(19) . .
C43 N18 C41 119.40(18) . .
C34 N16 C36 112.73(18) . .
C7 N4 C11 116.49(19) . .
C7 N4 Fe1 122.62(14) . .
C11 N4 Fe1 120.75(14) . .
C1 N1 Fe1 178.59(18) . .
C12 N7 C14 112.31(19) . .
C34 N14 C35 112.84(18) . .
C12 N3 C7 121.94(17) . .
C12 N3 C6 119.40(17) . .
C7 N3 C6 118.18(16) . .
C13 N8 C15 121.12(19) . .
C13 N8 C17 120.2(2) . .
C15 N8 C17 118.61(18) . .
C8 C9 C10 118.7(2) . .
C8 C9 H9 120.6 . .
C10 C9 H9 120.6 . .
N2 C6 C5 122.4(2) . .
N2 C6 N3 115.72(18) . .
C5 C6 N3 121.89(19) . .
C23 N10 Fe2 176.58(17) . .
C24 C25 C26 119.1(2) . .
C24 C25 H25 120.5 . .
C26 C25 H25 120.5 . .
C29 N13 C33 116.49(18) . .
C29 N13 Fe2 123.77(15) . .
C33 N13 Fe2 119.57(14) . .
N1 C1 Se1 178.3(2) . .
C6 N2 C2 116.34(18) . .
C6 N2 Fe1 122.31(14) . .
C2 N2 Fe1 120.44(14) . .
N11 C24 C25 123.81(19) . .
N11 C24 H18 118.1 . .
C25 C24 H18 118.1 . .
N5 C12 N7 129.3(2) . .
N5 C12 N3 115.07(19) . .
N7 C12 N3 115.62(19) . .
N4 C11 C10 123.6(2) . .
N4 C11 H11 118.2 . .
C10 C11 H11 118.2 . .
C11 C10 C9 119.2(2) . .
C11 C10 H10 120.4 . .
C9 C10 H10 120.4 . .
C9 C8 C7 119.4(2) . .
C9 C8 H8 120.3 . .
C7 C8 H8 120.3 . .
N16 C34 N14 128.5(2) . .
N16 C34 N12 116.23(19) . .
N14 C34 N12 115.27(18) . .
C12 N5 C13 112.96(19) . .
C33 C32 C31 119.2(2) . .
C33 C32 H32 120.4 . .
C31 C32 H32 120.4 . .
C3 C2 N2 124.2(2) . .
C3 C2 H2 117.9 . .
N2 C2 H2 117.9 . .
C27 C26 C25 118.3(2) . .
C27 C26 H26 120.8 . .
C25 C26 H26 120.8 . .
N13 C29 C30 122.7(2) . .
N13 C29 N12 115.71(19) . .
C30 C29 N12 121.53(19) . .
N10 C23 Se2 179.6(2) . .
C2 C3 C4 118.7(2) . .
C2 C3 H3 120.7 . .
C4 C3 H3 120.7 . .
C26 C27 C28 119.4(2) . .
C26 C27 H27 120.3 . .
C28 C27 H27 120.3 . .
N4 C7 C8 122.43(19) . .
N4 C7 N3 115.49(19) . .
C8 C7 N3 121.99(19) . .
C34 N12 C28 120.33(17) . .
C34 N12 C29 121.04(17) . .
C28 N12 C29 118.41(16) . .
C14 N9 C21 122.88(19) . .
C14 N9 C19 120.1(2) . .
C21 N9 C19 116.89(19) . .
C35 N17 C37 121.82(19) . .
C35 N17 C39 119.89(19) . .
C37 N17 C39 118.27(19) . .
C32 C31 C30 118.4(2) . .
C32 C31 H31 120.8 . .
C30 C31 H31 120.8 . .
N11 C28 C27 123.06(19) . .
N11 C28 N12 116.23(19) . .
C27 C28 N12 120.69(18) . .
C35 N15 C36 114.47(18) . .
C6 C5 C4 120.0(2) . .
C6 C5 H5 120.0 . .
C4 C5 H5 120.0 . .
N17 C37 C38 113.7(2) . .
N17 C37 H37A 108.8 . .
C38 C37 H37A 108.8 . .
N17 C37 H37B 108.8 . .
C38 C37 H37B 108.8 . .
H37A C37 H37B 107.7 . .
N13 C33 C32 123.5(2) . .
N13 C33 H33 118.3 . .
C32 C33 H33 118.3 . .
C21 C22 H22B 109.5 . .
C21 C22 H22C 109.5 . .
H22B C22 H22C 109.5 . .
C21 C22 H22A 109.5 . .
H22B C22 H22A 109.5 . .
H22C C22 H22A 109.5 . .
C5 C4 C3 118.4(2) . .
C5 C4 H4 120.8 . .
C3 C4 H4 120.8 . .
C31 C30 C29 119.7(2) . .
C31 C30 H30 120.2 . .
C29 C30 H30 120.2 . .
C37 C38 H38A 109.5 . .
C37 C38 H38C 109.5 . .
H38A C38 H38C 109.5 . .
C37 C38 H38B 109.5 . .
H38A C38 H38B 109.5 . .
H38C C38 H38B 109.5 . .
C13 N6 C14 114.60(19) . .
C41 C42 H42A 109.5 . .
C41 C42 H42C 109.5 . .
H42A C42 H42C 109.5 . .
C41 C42 H42B 109.5 . .
H42A C42 H42B 109.5 . .
H42C C42 H42B 109.5 . .
C43 C44 H44B 109.5 . .
C43 C44 H44A 109.5 . .
H44B C44 H44A 109.5 . .
C43 C44 H44C 109.5 . .
H44B C44 H44C 109.5 . .
H44A C44 H44C 109.5 . .
C17 C18 H18C 109.5 . .
C17 C18 H18B 109.5 . .
H18C C18 H18B 109.5 . .
C17 C18 H18A 109.5 . .
H18C C18 H18A 109.5 . .
H18B C18 H18A 109.5 . .
C39 C40 H40A 109.5 . .
C39 C40 H40C 109.5 . .
H40A C40 H40C 109.5 . .
C39 C40 H40B 109.5 . .
H40A C40 H40B 109.5 . .
H40C C40 H40B 109.5 . .
N15 C35 N17 118.2(2) . .
N15 C35 N14 125.5(2) . .
N17 C35 N14 116.3(2) . .
N18 C41 C42 113.65(19) . .
N18 C41 H41A 108.8 . .
C42 C41 H41A 108.8 . .
N18 C41 H41B 108.8 . .
C42 C41 H41B 108.8 . .
H41A C41 H41B 107.7 . .
N18 C43 C44 114.1(2) . .
N18 C43 H43B 108.7 . .
C44 C43 H43B 108.7 . .
N18 C43 H43A 108.7 . .
C44 C43 H43A 108.7 . .
H43B C43 H43A 107.6 . .
N8 C15 C16 113.7(2) . .
N8 C15 H15A 108.8 . .
C16 C15 H15A 108.8 . .
N8 C15 H15B 108.8 . .
C16 C15 H15B 108.8 . .
H15A C15 H15B 107.7 . .
N8 C17 C18 113.34(19) . .
N8 C17 H17B 108.9 . .
C18 C17 H17B 108.9 . .
N8 C17 H17A 108.9 . .
C18 C17 H17A 108.9 . .
H17B C17 H17A 107.7 . .
N17 C39 C40 113.5(2) . .
N17 C39 H39A 108.9 . .
C40 C39 H39A 108.9 . .
N17 C39 H39B 108.9 . .
C40 C39 H39B 108.9 . .
H39A C39 H39B 107.7 . .
N6 C13 N8 118.5(2) . .
N6 C13 N5 125.2(2) . .
N8 C13 N5 116.3(2) . .
N6 C14 N9 117.6(2) . .
N6 C14 N7 125.5(2) . .
N9 C14 N7 116.9(2) . .
N9 C21 C22 112.5(2) . .
N9 C21 H21B 109.1 . .
C22 C21 H21B 109.1 . .
N9 C21 H21A 109.1 . .
C22 C21 H21A 109.1 . .
H21B C21 H21A 107.8 . .
C15 C16 H16A 109.5 . .
C15 C16 H16C 109.5 . .
H16A C16 H16C 109.5 . .
C15 C16 H16B 109.5 . .
H16A C16 H16B 109.5 . .
H16C C16 H16B 109.5 . .
N15 C36 N18 118.8(2) . .
N15 C36 N16 125.74(19) . .
N18 C36 N16 115.5(2) . .
N9 C19 C20 109.9(2) . .
N9 C19 H19A 109.7 . .
C20 C19 H19A 109.7 . .
N9 C19 H19B 109.7 . .
C20 C19 H19B 109.7 . .
H19A C19 H19B 108.2 . .
C19 C20 H20A 109.5 . .
C19 C20 H20C 109.5 . .
H20A C20 H20C 109.5 . .
C19 C20 H20B 109.5 . .
H20A C20 H20B 109.5 . .
H20C C20 H20B 109.5 . .

loop_
_geom_bond_atom_site_label_1
_geom_bond_atom_site_label_2
_geom_bond_distance
_geom_bond_site_symmetry_2
Se2 C23 1.803(2) .
Fe2 N10 1.9670(19) .
Fe2 N10 1.9670(18) 2_656
Fe2 N11 1.9981(18) 2_656
Fe2 N11 1.9981(18) .
Fe2 N13 1.9999(17) .
Fe2 N13 1.9999(17) 2_656
Se1 C1 1.802(2) .
Fe1 N1 1.9636(18) 2_756
Fe1 N1 1.9636(18) .
Fe1 N4 1.9992(17) 2_756
Fe1 N4 1.9992(17) .
Fe1 N2 1.9995(17) 2_756
Fe1 N2 1.9995(17) .
N11 C28 1.353(2) .
N11 C24 1.365(2) .
N18 C36 1.361(2) .
N18 C43 1.471(3) .
N18 C41 1.473(3) .
N16 C34 1.335(2) .
N16 C36 1.367(2) .
N4 C7 1.356(2) .
N4 C11 1.369(2) .
N1 C1 1.160(2) .
N7 C12 1.333(3) .
N7 C14 1.371(2) .
N14 C34 1.336(3) .
N14 C35 1.371(2) .
N3 C12 1.426(2) .
N3 C7 1.429(2) .
N3 C6 1.437(3) .
N8 C13 1.356(2) .
N8 C15 1.474(3) .
N8 C17 1.480(3) .
C9 C8 1.380(3) .
C9 C10 1.388(3) .
C9 H9 0.9500 .
C6 N2 1.360(2) .
C6 C5 1.389(3) .
N10 C23 1.163(2) .
C25 C24 1.371(3) .
C25 C26 1.394(3) .
C25 H25 0.9500 .
N13 C29 1.355(2) .
N13 C33 1.368(3) .
N2 C2 1.371(3) .
C24 H18 0.9500 .
C12 N5 1.330(2) .
C11 C10 1.371(3) .
C11 H11 0.9500 .
C10 H10 0.9500 .
C8 C7 1.401(3) .
C8 H8 0.9500 .
C34 N12 1.421(2) .
N5 C13 1.365(3) .
C32 C33 1.377(3) .
C32 C31 1.386(3) .
C32 H32 0.9500 .
C2 C3 1.371(3) .
C2 H2 0.9500 .
C26 C27 1.380(3) .
C26 H26 0.9500 .
C29 C30 1.388(3) .
C29 N12 1.440(3) .
C3 C4 1.395(3) .
C3 H3 0.9500 .
C27 C28 1.392(3) .
C27 H27 0.9500 .
N12 C28 1.435(2) .
N9 C14 1.355(3) .
N9 C21 1.462(3) .
N9 C19 1.475(3) .
N17 C35 1.360(3) .
N17 C37 1.467(3) .
N17 C39 1.479(3) .
C31 C30 1.387(3) .
C31 H31 0.9500 .
N15 C35 1.346(2) .
N15 C36 1.349(3) .
C5 C4 1.389(3) .
C5 H5 0.9500 .
C37 C38 1.512(3) .
C37 H37A 0.9900 .
C37 H37B 0.9900 .
C33 H33 0.9500 .
C22 C21 1.523(3) .
C22 H22B 0.9800 .
C22 H22C 0.9800 .
C22 H22A 0.9800 .
C4 H4 0.9500 .
C30 H30 0.9500 .
C38 H38A 0.9800 .
C38 H38C 0.9800 .
C38 H38B 0.9800 .
N6 C13 1.352(3) .
N6 C14 1.354(3) .
C42 C41 1.530(3) .
C42 H42A 0.9800 .
C42 H42C 0.9800 .
C42 H42B 0.9800 .
C44 C43 1.537(3) .
C44 H44B 0.9800 .
C44 H44A 0.9800 .
C44 H44C 0.9800 .
C18 C17 1.534(3) .
C18 H18C 0.9800 .
C18 H18B 0.9800 .
C18 H18A 0.9800 .
C40 C39 1.514(3) .
C40 H40A 0.9800 .
C40 H40C 0.9800 .
C40 H40B 0.9800 .
C41 H41A 0.9900 .
C41 H41B 0.9900 .
C43 H43B 0.9900 .
C43 H43A 0.9900 .
C15 C16 1.530(3) .
C15 H15A 0.9900 .
C15 H15B 0.9900 .
C17 H17B 0.9900 .
C17 H17A 0.9900 .
C39 H39A 0.9900 .
C39 H39B 0.9900 .
C21 H21B 0.9900 .
C21 H21A 0.9900 .
C16 H16A 0.9800 .
C16 H16C 0.9800 .
C16 H16B 0.9800 .
C19 C20 1.520(3) .
C19 H19A 0.9900 .
C19 H19B 0.9900 .
C20 H20A 0.9800 .
C20 H20C 0.9800 .
C20 H20B 0.9800 .
